data_7242061
loop_
_publ_author_name
'Li, Yanyan'
'Lin, Liting'
'Yang, Jie'
'Qian, Kun'
'Jiang, Tao'
'Li, Hong'

_publ_section_title
;
 Red/green-light emission in continuous dielectric phase transition
 materials: [Me3NVinyl]2[MnX4] (X = Cl, Br)
;
_journal_issue 4
_journal_name_full 'RSC Advances'
_journal_page_first 2329
_journal_page_last 2336
_journal_paper_doi 10.1039/D0RA08795E
_journal_volume 11
_journal_year 2021
_chemical_formula_sum 'C10 H24 Br4 Mn N2'
_chemical_formula_weight 546.89
_space_group_IT_number 14
_space_group_name_Hall '-P 2ybc'
_space_group_name_H-M_alt 'P 1 21/c 1'
_symmetry_cell_setting monoclinic
_symmetry_space_group_name_H-M 'P 1 21/c 1'
_atom_sites_solution_hydrogens geom
_atom_sites_solution_primary direct
_atom_sites_solution_secondary difmap
_audit_creation_method SHELXL-97
_audit_update_record
;
2020-07-31 deposited with the CCDC.	2020-12-21 downloaded from the CCDC.
;
_cell_angle_alpha 90.00
_cell_angle_beta 91.494(6)
_cell_angle_gamma 90.00
_cell_formula_units_Z 4
_cell_length_a 9.2339(6)
_cell_length_b 15.1859(10)
_cell_length_c 13.7409(8)
_cell_measurement_reflns_used 3935
_cell_measurement_temperature 173(2)
_cell_measurement_theta_max 26.2870
_cell_measurement_theta_min 2.5790
_cell_volume 1926.2(2)
_computing_cell_refinement 'Bruker FRAMBO'
_computing_data_collection 'Bruker FRAMBO'
_computing_data_reduction 'Bruker SAINT'
_computing_molecular_graphics 'Bruker SHELXTL'
_computing_publication_material 'Bruker SHELXTL'
_computing_structure_refinement 'SHELXL-97 (Sheldrick, 1997)'
_computing_structure_solution 'SHELXS-97 (Sheldrick, 1990)'
_diffrn_ambient_temperature 173(2)
_diffrn_measured_fraction_theta_full 1.000
_diffrn_measured_fraction_theta_max 1.000
_diffrn_measurement_device_type 'multiwire proportional'
_diffrn_measurement_method 'phi and omega scans'
_diffrn_radiation_monochromator graphite
_diffrn_radiation_source 'fine-focus sealed tube'
_diffrn_radiation_type MoK\a
_diffrn_radiation_wavelength 0.71073
_diffrn_reflns_av_R_equivalents 0.1208
_diffrn_reflns_av_sigmaI/netI 0.0926
_diffrn_reflns_limit_h_max 10
_diffrn_reflns_limit_h_min -10
_diffrn_reflns_limit_k_max 18
_diffrn_reflns_limit_k_min -18
_diffrn_reflns_limit_l_max 16
_diffrn_reflns_limit_l_min -16
_diffrn_reflns_number 15699
_diffrn_reflns_theta_full 25.01
_diffrn_reflns_theta_max 25.01
_diffrn_reflns_theta_min 2.00
_exptl_absorpt_coefficient_mu 8.969
_exptl_absorpt_correction_T_max 0.4125
_exptl_absorpt_correction_T_min 0.2221
_exptl_crystal_colour pale-yellow
_exptl_crystal_density_diffrn 1.886
_exptl_crystal_density_method 'not measured'
_exptl_crystal_description block
_exptl_crystal_F_000 1052
_exptl_crystal_size_max 0.24
_exptl_crystal_size_mid 0.12
_exptl_crystal_size_min 0.12
_refine_diff_density_max 1.522
_refine_diff_density_min -1.288
_refine_diff_density_rms 0.234
_refine_ls_extinction_method none
_refine_ls_goodness_of_fit_ref 1.060
_refine_ls_hydrogen_treatment mixed
_refine_ls_matrix_type full
_refine_ls_number_parameters 160
_refine_ls_number_reflns 3390
_refine_ls_number_restraints 0
_refine_ls_restrained_S_all 1.060
_refine_ls_R_factor_all 0.1699
_refine_ls_R_factor_gt 0.1302
_refine_ls_shift/su_max 0.054
_refine_ls_shift/su_mean 0.006
_refine_ls_structure_factor_coef Fsqd
_refine_ls_weighting_details 'calc w=1/[\s^2^(Fo^2^)+(0.2000P)^2^+0.0000P] where P=(Fo^2^+2Fc^2^)/3'
_refine_ls_weighting_scheme calc
_refine_ls_wR_factor_gt 0.2812
_refine_ls_wR_factor_ref 0.3056
_reflns_number_gt 2217
_reflns_number_total 3390
_reflns_threshold_expression >2sigma(I)
_cod_data_source_file d0ra08795e2.cif
_cod_data_source_block 1
_cod_depositor_comments
;
The following automatic conversions were performed:

data item '_symmetry_cell_setting' value 'Monoclinic' was changed to
'monoclinic' in accordance with the
/home/data/users/saulius/crontab/automatic-downloads/rss-feeds/RSC/lib/dictionaries/cif_core.dic
dictionary named 'cif_core.dic' version 2.4.2 last updated on
2011-04-26.

Automatic conversion script
Id: cif_fix_values 7556 2019-12-06 15:28:31Z antanas 
;
_cod_original_sg_symbol_H-M P2(1)/c
_cod_database_code 7242061

loop_
_symmetry_equiv_pos_as_xyz
'x, y, z'
'-x, y+1/2, -z+1/2'
'-x, -y, -z'
'x, -y-1/2, z-1/2'

loop_
_atom_site_label
_atom_site_type_symbol
_atom_site_fract_x
_atom_site_fract_y
_atom_site_fract_z
_atom_site_U_iso_or_equiv
_atom_site_adp_type
_atom_site_occupancy
_atom_site_symmetry_multiplicity
_atom_site_calc_flag
_atom_site_refinement_flags
_atom_site_disorder_assembly
_atom_site_disorder_group
Br1 Br 0.4629(2) 0.18927(13) 0.71390(13) 0.0440(5) Uani 1 1 d . . .
Br2 Br 0.2683(2) -0.04605(12) 0.68638(13) 0.0428(5) Uani 1 1 d . . .
Br3 Br 0.1923(2) 0.12094(14) 0.92707(13) 0.0458(6) Uani 1 1 d . . .
Br4 Br 0.0027(2) 0.16426(13) 0.66705(14) 0.0464(6) Uani 1 1 d . . .
Mn1 Mn 0.2316(3) 0.10981(18) 0.74733(19) 0.0380(7) Uani 1 1 d . . .
C3 C 0.837(2) 0.1334(14) 1.0560(13) 0.044(4) Uani 1 1 d . . .
H3A H 0.9392 0.1353 1.0382 0.065 Uiso 1 1 calc R . .
H3B H 0.8147 0.0753 1.0825 0.065 Uiso 1 1 calc R . .
H3C H 0.8191 0.1786 1.1051 0.065 Uiso 1 1 calc R . .
C9 C 0.265(2) 0.1083(14) 0.2846(14) 0.050(5) Uani 1 1 d . . .
H9 H 0.3564 0.1197 0.2572 0.060 Uiso 1 1 calc R . .
N2 N 0.2638(15) 0.0793(9) 0.3860(10) 0.032(3) Uani 1 1 d . . .
N1 N 0.7436(18) 0.1503(11) 0.9679(12) 0.044(4) Uani 1 1 d . . .
C6 C 0.331(2) -0.0128(13) 0.3992(17) 0.052(5) Uani 1 1 d . . .
H6A H 0.3013 -0.0501 0.3439 0.077 Uiso 1 1 calc R . .
H6B H 0.2964 -0.0390 0.4596 0.077 Uiso 1 1 calc R . .
H6C H 0.4364 -0.0079 0.4025 0.077 Uiso 1 1 calc R . .
C4 C 0.582(2) 0.1392(14) 0.9856(15) 0.047(5) Uani 1 1 d . . .
H4 H 0.5155 0.1444 0.9322 0.056 Uiso 1 1 calc R . .
C10 C 0.153(3) 0.1195(14) 0.2298(15) 0.054(5) Uani 1 1 d . . .
H10A H 0.0591 0.1088 0.2544 0.065 Uiso 1 1 calc R . .
H10B H 0.1627 0.1386 0.1645 0.065 Uiso 1 1 calc R . .
C7 C 0.365(3) 0.1416(15) 0.4449(16) 0.059(6) Uani 1 1 d . . .
H7A H 0.3303 0.2023 0.4385 0.088 Uiso 1 1 calc R . .
H7B H 0.4637 0.1376 0.4199 0.088 Uiso 1 1 calc R . .
H7C H 0.3668 0.1244 0.5137 0.088 Uiso 1 1 calc R . .
C2 C 0.768(3) 0.2383(15) 0.9222(17) 0.062(6) Uani 1 1 d . . .
H2A H 0.7559 0.2847 0.9709 0.093 Uiso 1 1 calc R . .
H2B H 0.6985 0.2470 0.8682 0.093 Uiso 1 1 calc R . .
H2C H 0.8670 0.2409 0.8976 0.093 Uiso 1 1 calc R . .
C8 C 0.120(2) 0.0786(19) 0.4288(17) 0.063(6) Uani 1 1 d . . .
H8A H 0.0861 0.1393 0.4371 0.094 Uiso 1 1 calc R . .
H8B H 0.1253 0.0493 0.4924 0.094 Uiso 1 1 calc R . .
H8C H 0.0518 0.0468 0.3856 0.094 Uiso 1 1 calc R . .
C5 C 0.534(2) 0.1230(17) 1.0707(17) 0.062(6) Uani 1 1 d . . .
H5A H 0.6001 0.1176 1.1248 0.074 Uiso 1 1 calc R . .
H5B H 0.4334 0.1164 1.0796 0.074 Uiso 1 1 calc R . .
C1 C 0.771(3) 0.0816(16) 0.8889(14) 0.057(6) Uani 1 1 d . . .
H1A H 0.8609 0.0957 0.8562 0.086 Uiso 1 1 calc R . .
H1B H 0.6900 0.0820 0.8412 0.086 Uiso 1 1 calc R . .
H1C H 0.7790 0.0231 0.9187 0.086 Uiso 1 1 calc R . .

loop_
_atom_site_aniso_label
_atom_site_aniso_U_11
_atom_site_aniso_U_22
_atom_site_aniso_U_33
_atom_site_aniso_U_23
_atom_site_aniso_U_13
_atom_site_aniso_U_12
Br1 0.0465(10) 0.0474(11) 0.0382(10) -0.0015(8) 0.0031(8) -0.0018(8)
Br2 0.0527(11) 0.0395(10) 0.0362(10) -0.0031(7) 0.0001(8) 0.0015(8)
Br3 0.0475(10) 0.0600(12) 0.0297(9) -0.0008(8) 0.0005(7) -0.0021(9)
Br4 0.0486(11) 0.0481(11) 0.0421(10) 0.0010(8) -0.0065(8) 0.0045(8)
Mn1 0.0424(14) 0.0417(15) 0.0298(14) -0.0013(11) 0.0001(11) 0.0021(12)
C3 0.050(11) 0.048(11) 0.032(9) -0.010(8) -0.001(8) -0.008(9)
C9 0.062(12) 0.060(13) 0.029(9) 0.004(8) 0.009(9) 0.005(10)
N2 0.046(8) 0.022(6) 0.028(7) -0.007(5) -0.002(6) -0.001(6)
N1 0.049(9) 0.047(9) 0.036(8) 0.008(7) 0.005(7) 0.004(7)
C6 0.048(10) 0.040(11) 0.067(13) 0.029(10) 0.006(9) -0.017(9)
C4 0.043(10) 0.053(12) 0.045(11) 0.000(9) -0.010(9) -0.004(9)
C10 0.067(13) 0.057(13) 0.038(10) 0.007(9) -0.008(10) -0.012(10)
C7 0.075(15) 0.049(12) 0.051(12) 0.001(10) -0.019(11) -0.014(11)
C2 0.073(14) 0.053(13) 0.060(14) 0.019(11) -0.007(11) -0.018(11)
C8 0.040(10) 0.100(19) 0.048(12) 0.018(12) 0.003(9) 0.028(12)
C5 0.048(12) 0.086(17) 0.052(13) -0.003(12) 0.009(10) -0.006(11)
C1 0.075(14) 0.072(14) 0.025(9) -0.010(9) 0.001(9) -0.011(12)

loop_
_atom_type_symbol
_atom_type_description
_atom_type_scat_dispersion_real
_atom_type_scat_dispersion_imag
_atom_type_scat_source
C C 0.0033 0.0016 'International Tables Vol C Tables 4.2.6.8 and 6.1.1.4'
H H 0.0000 0.0000 'International Tables Vol C Tables 4.2.6.8 and 6.1.1.4'
N N 0.0061 0.0033 'International Tables Vol C Tables 4.2.6.8 and 6.1.1.4'
Mn Mn 0.3368 0.7283 'International Tables Vol C Tables 4.2.6.8 and 6.1.1.4'
Br Br -0.2901 2.4595 'International Tables Vol C Tables 4.2.6.8 and 6.1.1.4'

loop_
_geom_angle_atom_site_label_1
_geom_angle_atom_site_label_2
_geom_angle_atom_site_label_3
_geom_angle
_geom_angle_site_symmetry_1
_geom_angle_site_symmetry_3
_geom_angle_publ_flag
Br4 Mn1 Br1 118.35(12) . . ?
Br4 Mn1 Br3 105.64(12) . . ?
Br1 Mn1 Br3 107.08(11) . . ?
Br4 Mn1 Br2 106.36(11) . . ?
Br1 Mn1 Br2 105.48(11) . . ?
Br3 Mn1 Br2 114.30(12) . . ?
C10 C9 N2 125(2) . . ?
C9 N2 C8 114.4(15) . . ?
C9 N2 C6 112.0(15) . . ?
C8 N2 C6 108.1(15) . . ?
C9 N2 C7 107.2(15) . . ?
C8 N2 C7 109.8(17) . . ?
C6 N2 C7 105.0(15) . . ?
C3 N1 C2 113.7(16) . . ?
C3 N1 C4 113.5(15) . . ?
C2 N1 C4 109.1(16) . . ?
C3 N1 C1 110.9(16) . . ?
C2 N1 C1 106.3(17) . . ?
C4 N1 C1 102.5(16) . . ?
C5 C4 N1 121.9(18) . . ?

loop_
_geom_bond_atom_site_label_1
_geom_bond_atom_site_label_2
_geom_bond_distance
_geom_bond_site_symmetry_2
_geom_bond_publ_flag
Br1 Mn1 2.506(3) . ?
Br2 Mn1 2.536(3) . ?
Br3 Mn1 2.511(3) . ?
Br4 Mn1 2.499(3) . ?
C3 N1 1.49(2) . ?
C9 C10 1.28(3) . ?
C9 N2 1.46(2) . ?
N2 C8 1.47(2) . ?
N2 C6 1.54(2) . ?
N2 C7 1.55(2) . ?
N1 C2 1.50(3) . ?
N1 C4 1.52(3) . ?
N1 C1 1.53(3) . ?
C4 C5 1.29(3) . ?
